data_2105687
loop_
_publ_author_name
'Oshchapovsky, Igor'
'Pavlyuk, Volodymyr'
'Chumak, Igor'

_publ_section_title
;
 Tb~3~Sn~7~: polymorphism and crystal structure of high-temperature
 modification
;
_journal_coeditor_code DK5011
_journal_issue 6
_journal_name_full 'Acta Crystallographica Section B'
_journal_page_first 527
_journal_page_last 533
_journal_paper_doi 10.1107/S2052519213024378
_journal_volume 69
_journal_year 2013
_chemical_formula_moiety 'Sn6.97 Tb3'
_chemical_formula_sum 'Sn6.97 Tb3'
_chemical_formula_weight 1304.2
_chemical_name_systematic
;
beta-triterbium heptastannide
;
_space_group_IT_number 47
_symmetry_cell_setting orthorhombic
_symmetry_space_group_name_Hall '-P 2 2'
_symmetry_space_group_name_H-M 'P m m m'
_atom_sites_solution_primary direct
_atom_sites_solution_secondary difmap
_audit_creation_method SHELXL-97
_cell_angle_alpha 90.00
_cell_angle_beta 90.00
_cell_angle_gamma 90.00
_cell_formula_units_Z 2
_cell_length_a 4.33520(10)
_cell_length_b 4.42510(10)
_cell_length_c 26.7006(9)
_cell_measurement_reflns_used 508
_cell_measurement_temperature 293(2)
_cell_measurement_theta_max 27.44
_cell_measurement_theta_min 2.29
_cell_volume 512.22(2)
_computing_cell_refinement 'CrysAlis CCD (Oxford Diffraction, 2004)'
_computing_data_collection 'CrysAlis CCD (Oxford Diffraction, 2004)'
_computing_data_reduction 'CrysAlis RED (Oxford Diffraction, 2005)'
_computing_molecular_graphics 'Diamond (Brandenburg, 1999)'
_computing_publication_material 'SHELX-97 (Sheldrick, 1997)'
_computing_structure_refinement 'SHELXL-97 (Sheldrick, 1997)'
_computing_structure_solution 'SHELXS-97 (Sheldrick, 1997)'
_diffrn_ambient_temperature 293(2)
_diffrn_detector_area_resol_mean 0
_diffrn_measured_fraction_theta_full 0.997
_diffrn_measured_fraction_theta_max 0.997
_diffrn_measurement_device_type 'Xcalibur Oxford Diffraction'
_diffrn_measurement_method '\w scans'
_diffrn_radiation_monochromator graphite
_diffrn_radiation_source 'fine-focus sealed tube'
_diffrn_radiation_type MoK\a
_diffrn_radiation_wavelength 0.71073
_diffrn_reflns_av_R_equivalents 0.0514
_diffrn_reflns_av_sigmaI/netI 0.0542
_diffrn_reflns_limit_h_max 5
_diffrn_reflns_limit_h_min -5
_diffrn_reflns_limit_k_max 5
_diffrn_reflns_limit_k_min -5
_diffrn_reflns_limit_l_max 34
_diffrn_reflns_limit_l_min -34
_diffrn_reflns_number 4684
_diffrn_reflns_theta_full 27.44
_diffrn_reflns_theta_max 27.44
_diffrn_reflns_theta_min 2.29
_diffrn_standards_decay_% 0
_diffrn_standards_interval_count 0
_diffrn_standards_interval_time 0
_diffrn_standards_number 0
_exptl_absorpt_coefficient_mu 37.010
_exptl_absorpt_correction_T_max 0.598
_exptl_absorpt_correction_T_min 0.089
_exptl_absorpt_correction_type analytical
_exptl_absorpt_process_details 'CrysAlis RED (Oxford Diffraction, 2005)'
_exptl_crystal_colour 'metallic dark grey'
_exptl_crystal_density_diffrn 8.456
_exptl_crystal_density_method 'not measured'
_exptl_crystal_description 'irregularly shaped'
_exptl_crystal_F_000 1087.0
_exptl_crystal_size_max 0.079
_exptl_crystal_size_mid 0.068
_exptl_crystal_size_min 0.008
_refine_diff_density_max 1.927
_refine_diff_density_min -2.185
_refine_ls_extinction_method none
_refine_ls_goodness_of_fit_ref 1.066
_refine_ls_matrix_type full
_refine_ls_number_parameters 49
_refine_ls_number_reflns 762
_refine_ls_number_restraints 0
_refine_ls_restrained_S_all 1.066
_refine_ls_R_factor_all 0.0425
_refine_ls_R_factor_gt 0.0279
_refine_ls_shift/su_max 0.000
_refine_ls_shift/su_mean 0.000
_refine_ls_structure_factor_coef Fsqd
_refine_ls_weighting_details 'calc w=1/[\s^2^(Fo^2^)+(0.0215P)^2^+0.0000P] where P=(Fo^2^+2Fc^2^)/3'
_refine_ls_weighting_scheme calc
_refine_ls_wR_factor_gt 0.0867
_refine_ls_wR_factor_ref 0.0876
_reflns_number_gt 508
_reflns_number_total 762
_reflns_threshold_expression >2sigma(I)
_cod_data_source_file dk5011.cif
_cod_data_source_block I
_cod_database_code 2105687

loop_
_symmetry_equiv_pos_as_xyz
'x, y, z'
'-x, -y, z'
'-x, y, -z'
'x, -y, -z'
'-x, -y, -z'
'x, y, -z'
'x, -y, z'
'-x, y, z'

loop_
_atom_site_type_symbol
_atom_site_label
_atom_site_fract_x
_atom_site_fract_y
_atom_site_fract_z
_atom_site_U_iso_or_equiv
_atom_site_adp_type
_atom_site_calc_flag
_atom_site_refinement_flags
_atom_site_occupancy
_atom_site_symmetry_multiplicity
Tb Tb1 0.5000 0.5000 0.0000 0.0228(6) Uani d S 1 8
Tb Tb2 0.0000 0.5000 0.5000 0.0209(5) Uani d S 1 8
Tb Tb3 0.5000 0.5000 0.39449(6) 0.0219(4) Uani d S 1 4
Tb Tb4 0.0000 0.0000 0.19732(6) 0.0248(4) Uani d S 1 4
Sn Sn1 0.0000 0.0000 0.40015(8) 0.0369(9) Uani d S 1 4
Sn Sn2 0.5000 0.5000 0.20214(11) 0.0403(8) Uani d S 1 4
Sn Sn3 0.5000 0.0000 0.29131(10) 0.0391(8) Uani d S 1 4
Sn Sn4 0.0000 0.5000 0.09758(9) 0.0391(9) Uani d S 1 4
Sn Sn5 0.0000 0.5000 0.28940(11) 0.0462(8) Uani d S 1 4
Sn Sn6 0.5000 0.0000 0.10357(9) 0.0337(7) Uani d S 1 4
Sn Sn7 0.0000 0.0000 0.0000 0.023(13) Uiso d SP 0.12(4) 8
Sn Sn7A 0.0000 0.0000 0.0180(5) 0.042(3) Uiso d SP 0.43(3) 4
Sn Sn8A 0.5000 0.0000 0.4841(9) 0.041(4) Uiso d SP 0.36(4) 4
Sn Sn8 0.5000 0.0000 0.5000 0.049(9) Uiso d SP 0.24(8) 8

loop_
_atom_site_aniso_label
_atom_site_aniso_U_11
_atom_site_aniso_U_22
_atom_site_aniso_U_33
_atom_site_aniso_U_12
_atom_site_aniso_U_13
_atom_site_aniso_U_23
Tb1 0.0218(12) 0.0218(12) 0.0249(10) 0.000 0.000 0.000
Tb2 0.0184(10) 0.0184(10) 0.0258(10) 0.000 0.000 0.000
Tb3 0.0207(8) 0.0205(8) 0.0245(6) 0.000 0.000 0.000
Tb4 0.0219(8) 0.0215(8) 0.0310(7) 0.000 0.000 0.000
Sn1 0.0324(17) 0.0315(17) 0.0469(17) 0.000 0.000 0.000
Sn2 0.0405(17) 0.0397(17) 0.0408(13) 0.000 0.000 0.000
Sn3 0.0409(18) 0.0404(18) 0.0359(13) 0.000 0.000 0.000
Sn4 0.033(2) 0.032(2) 0.0521(18) 0.000 0.000 0.000
Sn5 0.0429(17) 0.0419(16) 0.0537(15) 0.000 0.000 0.000
Sn6 0.0332(15) 0.0325(14) 0.0353(11) 0.000 0.000 0.000

loop_
_atom_type_symbol
_atom_type_description
_atom_type_scat_dispersion_real
_atom_type_scat_dispersion_imag
_atom_type_scat_source
Sn Sn -0.6537 1.4246 'International Tables Vol C Tables 4.2.6.8 and 6.1.1.4'
Tb Tb -0.1723 4.1537 'International Tables Vol C Tables 4.2.6.8 and 6.1.1.4'

loop_
_geom_angle_atom_site_label_1
_geom_angle_atom_site_label_2
_geom_angle_atom_site_label_3
_geom_angle_site_symmetry_1
_geom_angle_site_symmetry_3
_geom_angle
Sn7 Tb1 Sn7 1_665 . 180.0
Sn7 Tb1 Sn7 1_665 1_565 88.824(2)
Sn7 Tb1 Sn7 . 1_565 91.176(2)
Sn7 Tb1 Sn7 1_665 1_655 91.176(2)
Sn7 Tb1 Sn7 . 1_655 88.824(2)
Sn7 Tb1 Sn7 1_565 1_655 180.0
Sn7 Tb1 Sn7A 1_665 1_665 8.8(3)
Sn7 Tb1 Sn7A . 1_665 171.2(3)
Sn7 Tb1 Sn7A 1_565 1_665 88.838(2)
Sn7 Tb1 Sn7A 1_655 1_665 91.162(2)
Sn7 Tb1 Sn7A 1_665 5 171.2(3)
Sn7 Tb1 Sn7A . 5 8.8(3)
Sn7 Tb1 Sn7A 1_565 5 91.162(2)
Sn7 Tb1 Sn7A 1_655 5 88.838(2)
Sn7A Tb1 Sn7A 1_665 5 180.0
Sn7 Tb1 Sn7A 1_665 . 171.2(3)
Sn7 Tb1 Sn7A . . 8.8(3)
Sn7 Tb1 Sn7A 1_565 . 91.162(2)
Sn7 Tb1 Sn7A 1_655 . 88.838(2)
Sn7A Tb1 Sn7A 1_665 . 162.4(5)
Sn7A Tb1 Sn7A 5 . 17.6(5)
Sn7 Tb1 Sn7A 1_665 5_665 8.8(3)
Sn7 Tb1 Sn7A . 5_665 171.2(3)
Sn7 Tb1 Sn7A 1_565 5_665 88.838(2)
Sn7 Tb1 Sn7A 1_655 5_665 91.162(2)
Sn7A Tb1 Sn7A 1_665 5_665 17.6(5)
Sn7A Tb1 Sn7A 5 5_665 162.4(5)
Sn7A Tb1 Sn7A . 5_665 180.0(5)
Sn7 Tb1 Sn7A 1_665 1_565 88.838(2)
Sn7 Tb1 Sn7A . 1_565 91.162(2)
Sn7 Tb1 Sn7A 1_565 1_565 8.8(3)
Sn7 Tb1 Sn7A 1_655 1_565 171.2(3)
Sn7A Tb1 Sn7A 1_665 1_565 87.51(7)
Sn7A Tb1 Sn7A 5 1_565 92.49(7)
Sn7A Tb1 Sn7A . 1_565 89.81(8)
Sn7A Tb1 Sn7A 5_665 1_565 90.19(8)
Sn7 Tb1 Sn7A 1_665 1_655 91.162(2)
Sn7 Tb1 Sn7A . 1_655 88.838(2)
Sn7 Tb1 Sn7A 1_565 1_655 171.2(3)
Sn7 Tb1 Sn7A 1_655 1_655 8.8(3)
Sn7A Tb1 Sn7A 1_665 1_655 89.81(8)
Sn7A Tb1 Sn7A 5 1_655 90.19(8)
Sn7A Tb1 Sn7A . 1_655 87.51(7)
Sn7A Tb1 Sn7A 5_665 1_655 92.49(7)
Sn7A Tb1 Sn7A 1_565 1_655 162.4(5)
Sn7 Tb1 Sn7A 1_665 5_565 88.838(2)
Sn7 Tb1 Sn7A . 5_565 91.162(2)
Sn7 Tb1 Sn7A 1_565 5_565 8.8(3)
Sn7 Tb1 Sn7A 1_655 5_565 171.2(3)
Sn7A Tb1 Sn7A 1_665 5_565 90.19(8)
Sn7A Tb1 Sn7A 5 5_565 89.81(8)
Sn7A Tb1 Sn7A . 5_565 92.49(7)
Sn7A Tb1 Sn7A 5_665 5_565 87.51(7)
Sn7A Tb1 Sn7A 1_565 5_565 17.6(5)
Sn7A Tb1 Sn7A 1_655 5_565 180.0
Sn7 Tb1 Sn7A 1_665 5_655 91.162(2)
Sn7 Tb1 Sn7A . 5_655 88.838(2)
Sn7 Tb1 Sn7A 1_565 5_655 171.2(3)
Sn7 Tb1 Sn7A 1_655 5_655 8.8(3)
Sn7A Tb1 Sn7A 1_665 5_655 92.49(8)
Sn7A Tb1 Sn7A 5 5_655 87.51(7)
Sn7A Tb1 Sn7A . 5_655 90.19(8)
Sn7A Tb1 Sn7A 5_665 5_655 89.81(8)
Sn7A Tb1 Sn7A 1_565 5_655 180.0
Sn7A Tb1 Sn7A 1_655 5_655 17.6(5)
Sn7A Tb1 Sn7A 5_565 5_655 162.4(5)
Sn8 Tb2 Sn8 1_565 1_455 180.0
Sn8 Tb2 Sn8 1_565 1_465 88.824(2)
Sn8 Tb2 Sn8 1_455 1_465 91.176(2)
Sn8 Tb2 Sn8 1_565 . 91.176(2)
Sn8 Tb2 Sn8 1_455 . 88.824(2)
Sn8 Tb2 Sn8 1_465 . 180.0
Sn8 Tb2 Sn8A 1_565 5_666 7.8(4)
Sn8 Tb2 Sn8A 1_455 5_666 172.2(4)
Sn8 Tb2 Sn8A 1_465 5_666 88.835(3)
Sn8 Tb2 Sn8A . 5_666 91.165(3)
Sn8 Tb2 Sn8A 1_565 1_455 172.2(4)
Sn8 Tb2 Sn8A 1_455 1_455 7.8(4)
Sn8 Tb2 Sn8A 1_465 1_455 91.165(3)
Sn8 Tb2 Sn8A . 1_455 88.835(3)
Sn8A Tb2 Sn8A 5_666 1_455 180.0
Sn8 Tb2 Sn8A 1_565 5_556 172.2(4)
Sn8 Tb2 Sn8A 1_455 5_556 7.8(4)
Sn8 Tb2 Sn8A 1_465 5_556 91.165(3)
Sn8 Tb2 Sn8A . 5_556 88.835(3)
Sn8A Tb2 Sn8A 5_666 5_556 164.4(9)
Sn8A Tb2 Sn8A 1_455 5_556 15.6(9)
Sn8 Tb2 Sn8A 1_565 1_565 7.8(4)
Sn8 Tb2 Sn8A 1_455 1_565 172.2(4)
Sn8 Tb2 Sn8A 1_465 1_565 88.835(3)
Sn8 Tb2 Sn8A . 1_565 91.165(3)
Sn8A Tb2 Sn8A 5_666 1_565 15.6(9)
Sn8A Tb2 Sn8A 1_455 1_565 164.4(9)
Sn8A Tb2 Sn8A 5_556 1_565 180.0(9)
Sn8 Tb2 Sn8A 1_565 5_566 88.835(3)
Sn8 Tb2 Sn8A 1_455 5_566 91.165(3)
Sn8 Tb2 Sn8A 1_465 5_566 7.8(4)
Sn8 Tb2 Sn8A . 5_566 172.2(4)
Sn8A Tb2 Sn8A 5_666 5_566 87.79(11)
Sn8A Tb2 Sn8A 1_455 5_566 92.21(11)
Sn8A Tb2 Sn8A 5_556 5_566 90.10(12)
Sn8A Tb2 Sn8A 1_565 5_566 89.90(12)
Sn8 Tb2 Sn8A 1_565 5_656 91.165(3)
Sn8 Tb2 Sn8A 1_455 5_656 88.835(3)
Sn8 Tb2 Sn8A 1_465 5_656 172.2(4)
Sn8 Tb2 Sn8A . 5_656 7.8(4)
Sn8A Tb2 Sn8A 5_666 5_656 90.10(12)
Sn8A Tb2 Sn8A 1_455 5_656 89.90(12)
Sn8A Tb2 Sn8A 5_556 5_656 87.79(11)
Sn8A Tb2 Sn8A 1_565 5_656 92.21(11)
Sn8A Tb2 Sn8A 5_566 5_656 164.4(9)
Sn8 Tb2 Sn8A 1_565 . 91.165(3)
Sn8 Tb2 Sn8A 1_455 . 88.835(3)
Sn8 Tb2 Sn8A 1_465 . 172.2(4)
Sn8 Tb2 Sn8A . . 7.8(4)
Sn8A Tb2 Sn8A 5_666 . 92.21(11)
Sn8A Tb2 Sn8A 1_455 . 87.79(11)
Sn8A Tb2 Sn8A 5_556 . 89.90(12)
Sn8A Tb2 Sn8A 1_565 . 90.10(12)
Sn8A Tb2 Sn8A 5_566 . 180.0
Sn8A Tb2 Sn8A 5_656 . 15.6(9)
Sn8 Tb2 Sn8A 1_565 1_465 88.835(3)
Sn8 Tb2 Sn8A 1_455 1_465 91.165(3)
Sn8 Tb2 Sn8A 1_465 1_465 7.8(4)
Sn8 Tb2 Sn8A . 1_465 172.2(4)
Sn8A Tb2 Sn8A 5_666 1_465 89.90(12)
Sn8A Tb2 Sn8A 1_455 1_465 90.10(12)
Sn8A Tb2 Sn8A 5_556 1_465 92.21(11)
Sn8A Tb2 Sn8A 1_565 1_465 87.79(11)
Sn8A Tb2 Sn8A 5_566 1_465 15.6(9)
Sn8A Tb2 Sn8A 5_656 1_465 180.0
Sn8A Tb2 Sn8A . 1_465 164.4(9)
Sn1 Tb3 Sn1 1_665 . 174.41(11)
Sn1 Tb3 Sn1 1_665 1_565 88.691(6)
Sn1 Tb3 Sn1 . 1_565 91.037(6)
Sn1 Tb3 Sn1 1_665 1_655 91.037(6)
Sn1 Tb3 Sn1 . 1_655 88.691(6)
Sn1 Tb3 Sn1 1_565 1_655 174.41(11)
Sn1 Tb3 Sn8A 1_665 1_565 58.65(17)
Sn1 Tb3 Sn8A . 1_565 116.66(18)
Sn1 Tb3 Sn8A 1_565 1_565 58.65(17)
Sn1 Tb3 Sn8A 1_655 1_565 116.66(18)
Sn1 Tb3 Sn8A 1_665 . 116.66(18)
Sn1 Tb3 Sn8A . . 58.65(17)
Sn1 Tb3 Sn8A 1_565 . 116.66(18)
Sn1 Tb3 Sn8A 1_655 . 58.65(17)
Sn8A Tb3 Sn8A 1_565 . 85.5(6)
Sn1 Tb3 Sn3 1_665 . 119.00(6)
Sn1 Tb3 Sn3 . . 65.87(4)
Sn1 Tb3 Sn3 1_565 . 119.00(6)
Sn1 Tb3 Sn3 1_655 . 65.87(4)
Sn8A Tb3 Sn3 1_565 . 176.0(3)
Sn8A Tb3 Sn3 . . 98.5(3)
Sn1 Tb3 Sn3 1_665 1_565 65.87(4)
Sn1 Tb3 Sn3 . 1_565 119.00(6)
Sn1 Tb3 Sn3 1_565 1_565 65.87(4)
Sn1 Tb3 Sn3 1_655 1_565 119.00(6)
Sn8A Tb3 Sn3 1_565 1_565 98.5(3)
Sn8A Tb3 Sn3 . 1_565 176.0(3)
Sn3 Tb3 Sn3 . 1_565 77.53(6)
Sn1 Tb3 Sn5 1_665 . 117.77(5)
Sn1 Tb3 Sn5 . . 67.12(5)
Sn1 Tb3 Sn5 1_565 . 67.12(5)
Sn1 Tb3 Sn5 1_655 . 117.77(5)
Sn8A Tb3 Sn5 1_565 . 125.52(18)
Sn8A Tb3 Sn5 . . 125.52(19)
Sn3 Tb3 Sn5 . . 51.90(3)
Sn3 Tb3 Sn5 1_565 . 51.90(3)
Sn1 Tb3 Sn5 1_665 1_655 67.12(5)
Sn1 Tb3 Sn5 . 1_655 117.77(5)
Sn1 Tb3 Sn5 1_565 1_655 117.77(5)
Sn1 Tb3 Sn5 1_655 1_655 67.12(5)
Sn8A Tb3 Sn5 1_565 1_655 125.52(19)
Sn8A Tb3 Sn5 . 1_655 125.52(19)
Sn3 Tb3 Sn5 . 1_655 51.90(3)
Sn3 Tb3 Sn5 1_565 1_655 51.90(3)
Sn5 Tb3 Sn5 . 1_655 75.37(6)
Sn1 Tb3 Tb2 1_665 1_655 62.30(4)
Sn1 Tb3 Tb2 . 1_655 112.81(6)
Sn1 Tb3 Tb2 1_565 1_655 112.81(6)
Sn1 Tb3 Tb2 1_655 1_655 62.30(4)
Sn8A Tb3 Tb2 1_565 1_655 54.42(18)
Sn8A Tb3 Tb2 . 1_655 54.42(18)
Sn3 Tb3 Tb2 . 1_655 128.166(17)
Sn3 Tb3 Tb2 1_565 1_655 128.166(17)
Sn5 Tb3 Tb2 . 1_655 179.89(4)
Sn5 Tb3 Tb2 1_655 1_655 104.74(3)
Sn1 Tb3 Tb2 1_665 . 112.81(6)
Sn1 Tb3 Tb2 . . 62.30(4)
Sn1 Tb3 Tb2 1_565 . 62.30(4)
Sn1 Tb3 Tb2 1_655 . 112.81(6)
Sn8A Tb3 Tb2 1_565 . 54.42(18)
Sn8A Tb3 Tb2 . . 54.42(18)
Sn3 Tb3 Tb2 . . 128.166(17)
Sn3 Tb3 Tb2 1_565 . 128.166(17)
Sn5 Tb3 Tb2 . . 104.74(3)
Sn5 Tb3 Tb2 1_655 . 179.89(4)
Tb2 Tb3 Tb2 1_655 . 75.15(3)
Sn2 Tb4 Sn2 . 1_445 175.24(13)
Sn2 Tb4 Sn2 . 1_455 88.727(6)
Sn2 Tb4 Sn2 1_445 1_455 91.075(6)
Sn2 Tb4 Sn2 . 1_545 91.075(6)
Sn2 Tb4 Sn2 1_445 1_545 88.727(6)
Sn2 Tb4 Sn2 1_455 1_545 175.24(13)
Sn2 Tb4 Sn5 . . 59.45(5)
Sn2 Tb4 Sn5 1_445 . 116.52(7)
Sn2 Tb4 Sn5 1_455 . 59.45(5)
Sn2 Tb4 Sn5 1_545 . 116.52(7)
Sn2 Tb4 Sn5 . 1_545 116.52(7)
Sn2 Tb4 Sn5 1_445 1_545 59.45(5)
Sn2 Tb4 Sn5 1_455 1_545 116.52(7)
Sn2 Tb4 Sn5 1_545 1_545 59.45(5)
Sn5 Tb4 Sn5 . 1_545 83.97(8)
Sn2 Tb4 Sn6 . 1_455 119.28(6)
Sn2 Tb4 Sn6 1_445 1_455 64.76(6)
Sn2 Tb4 Sn6 1_455 1_455 64.76(6)
Sn2 Tb4 Sn6 1_545 1_455 119.28(6)
Sn5 Tb4 Sn6 . 1_455 124.19(3)
Sn5 Tb4 Sn6 1_545 1_455 124.19(3)
Sn2 Tb4 Sn6 . . 64.76(6)
Sn2 Tb4 Sn6 1_445 . 119.28(6)
Sn2 Tb4 Sn6 1_455 . 119.28(6)
Sn2 Tb4 Sn6 1_545 . 64.76(6)
Sn5 Tb4 Sn6 . . 124.19(3)
Sn5 Tb4 Sn6 1_545 . 124.19(3)
Sn6 Tb4 Sn6 1_455 . 81.79(6)
Sn2 Tb4 Sn3 . . 60.76(6)
Sn2 Tb4 Sn3 1_445 . 115.19(6)
Sn2 Tb4 Sn3 1_455 . 115.19(6)
Sn2 Tb4 Sn3 1_545 . 60.76(6)
Sn5 Tb4 Sn3 . . 55.77(3)
Sn5 Tb4 Sn3 1_545 . 55.77(3)
Sn6 Tb4 Sn3 1_455 . 179.93(5)
Sn6 Tb4 Sn3 . . 98.29(3)
Sn2 Tb4 Sn3 . 1_455 115.19(6)
Sn2 Tb4 Sn3 1_445 1_455 60.76(6)
Sn2 Tb4 Sn3 1_455 1_455 60.76(6)
Sn2 Tb4 Sn3 1_545 1_455 115.19(6)
Sn5 Tb4 Sn3 . 1_455 55.77(3)
Sn5 Tb4 Sn3 1_545 1_455 55.77(3)
Sn6 Tb4 Sn3 1_455 1_455 98.29(3)
Sn6 Tb4 Sn3 . 1_455 179.93(5)
Sn3 Tb4 Sn3 . 1_455 81.64(6)
Sn2 Tb4 Sn4 . 1_545 119.21(7)
Sn2 Tb4 Sn4 1_445 1_545 64.90(5)
Sn2 Tb4 Sn4 1_455 1_545 119.21(7)
Sn2 Tb4 Sn4 1_545 1_545 64.90(5)
Sn5 Tb4 Sn4 . 1_545 177.74(7)
Sn5 Tb4 Sn4 1_545 1_545 98.30(3)
Sn6 Tb4 Sn4 1_455 1_545 54.45(3)
Sn6 Tb4 Sn4 . 1_545 54.45(3)
Sn3 Tb4 Sn4 . 1_545 125.60(3)
Sn3 Tb4 Sn4 1_455 1_545 125.60(3)
Sn2 Tb4 Sn4 . . 64.90(5)
Sn2 Tb4 Sn4 1_445 . 119.21(7)
Sn2 Tb4 Sn4 1_455 . 64.90(5)
Sn2 Tb4 Sn4 1_545 . 119.21(7)
Sn5 Tb4 Sn4 . . 98.30(3)
Sn5 Tb4 Sn4 1_545 . 177.74(7)
Sn6 Tb4 Sn4 1_455 . 54.45(3)
Sn6 Tb4 Sn4 . . 54.45(3)
Sn3 Tb4 Sn4 . . 125.60(3)
Sn3 Tb4 Sn4 1_455 . 125.60(3)
Sn4 Tb4 Sn4 1_545 . 79.44(7)
Tb3 Sn1 Tb3 1_445 . 174.41(11)
Tb3 Sn1 Tb3 1_445 1_455 91.037(6)
Tb3 Sn1 Tb3 . 1_455 88.691(6)
Tb3 Sn1 Tb3 1_445 1_545 88.691(6)
Tb3 Sn1 Tb3 . 1_545 91.037(6)
Tb3 Sn1 Tb3 1_455 1_545 174.41(11)
Tb3 Sn1 Sn8A 1_445 . 121.40(18)
Tb3 Sn1 Sn8A . . 63.20(18)
Tb3 Sn1 Sn8A 1_455 . 121.40(18)
Tb3 Sn1 Sn8A 1_545 . 63.20(18)
Tb3 Sn1 Sn8A 1_445 1_455 63.20(18)
Tb3 Sn1 Sn8A . 1_455 121.40(18)
Tb3 Sn1 Sn8A 1_455 1_455 63.20(18)
Tb3 Sn1 Sn8A 1_545 1_455 121.40(18)
Sn8A Sn1 Sn8A . 1_455 88.1(6)
Tb3 Sn1 Tb2 1_445 . 119.55(6)
Tb3 Sn1 Tb2 . . 65.28(4)
Tb3 Sn1 Tb2 1_455 . 65.28(4)
Tb3 Sn1 Tb2 1_545 . 119.55(6)
Sn8A Sn1 Tb2 . . 56.4(2)
Sn8A Sn1 Tb2 1_455 . 56.4(2)
Tb3 Sn1 Tb2 1_445 1_545 65.28(4)
Tb3 Sn1 Tb2 . 1_545 119.55(6)
Tb3 Sn1 Tb2 1_455 1_545 119.55(6)
Tb3 Sn1 Tb2 1_545 1_545 65.28(4)
Sn8A Sn1 Tb2 . 1_545 56.4(2)
Sn8A Sn1 Tb2 1_455 1_545 56.4(2)
Tb2 Sn1 Tb2 . 1_545 79.38(5)
Tb4 Sn2 Tb4 . 1_665 175.24(13)
Tb4 Sn2 Tb4 . 1_565 91.075(6)
Tb4 Sn2 Tb4 1_665 1_565 88.727(6)
Tb4 Sn2 Tb4 . 1_655 88.727(6)
Tb4 Sn2 Tb4 1_665 1_655 91.075(6)
Tb4 Sn2 Tb4 1_565 1_655 175.24(13)
Tb4 Sn2 Sn5 . 1_655 120.44(7)
Tb4 Sn2 Sn5 1_665 1_655 63.52(5)
Tb4 Sn2 Sn5 1_565 1_655 120.44(7)
Tb4 Sn2 Sn5 1_655 1_655 63.52(5)
Tb4 Sn2 Sn5 . . 63.52(5)
Tb4 Sn2 Sn5 1_665 . 120.44(7)
Tb4 Sn2 Sn5 1_565 . 63.52(5)
Tb4 Sn2 Sn5 1_655 . 120.44(7)
Sn5 Sn2 Sn5 1_655 . 85.86(9)
Tb4 Sn2 Sn3 . 1_565 121.08(8)
Tb4 Sn2 Sn3 1_665 1_565 62.91(4)
Tb4 Sn2 Sn3 1_565 1_565 62.91(4)
Tb4 Sn2 Sn3 1_655 1_565 121.08(8)
Sn5 Sn2 Sn3 1_655 1_565 57.57(5)
Sn5 Sn2 Sn3 . 1_565 57.57(5)
Tb4 Sn2 Sn3 . . 62.91(4)
Tb4 Sn2 Sn3 1_665 . 121.08(8)
Tb4 Sn2 Sn3 1_565 . 121.08(8)
Tb4 Sn2 Sn3 1_655 . 62.91(4)
Sn5 Sn2 Sn3 1_655 . 57.57(5)
Sn5 Sn2 Sn3 . . 57.57(5)
Sn3 Sn2 Sn3 1_565 . 85.80(11)
Sn5 Sn3 Sn5 1_545 1_655 178.12(18)
Sn5 Sn3 Sn5 1_545 1_645 88.809(4)
Sn5 Sn3 Sn5 1_655 1_645 91.160(4)
Sn5 Sn3 Sn5 1_545 . 91.160(4)
Sn5 Sn3 Sn5 1_655 . 88.809(4)
Sn5 Sn3 Sn5 1_645 . 178.12(18)
Sn5 Sn3 Sn2 1_545 1_545 60.12(6)
Sn5 Sn3 Sn2 1_655 1_545 118.30(10)
Sn5 Sn3 Sn2 1_645 1_545 60.12(6)
Sn5 Sn3 Sn2 . 1_545 118.30(10)
Sn5 Sn3 Sn2 1_545 . 118.30(10)
Sn5 Sn3 Sn2 1_655 . 60.12(6)
Sn5 Sn3 Sn2 1_645 . 118.30(10)
Sn5 Sn3 Sn2 . . 60.12(6)
Sn2 Sn3 Sn2 1_545 . 85.80(11)
Sn5 Sn3 Tb4 1_545 . 61.98(6)
Sn5 Sn3 Tb4 1_655 . 116.42(9)
Sn5 Sn3 Tb4 1_645 . 116.42(9)
Sn5 Sn3 Tb4 . . 61.98(6)
Sn2 Sn3 Tb4 1_545 . 56.33(5)
Sn2 Sn3 Tb4 . . 56.33(5)
Sn5 Sn3 Tb4 1_545 1_655 116.42(9)
Sn5 Sn3 Tb4 1_655 1_655 61.98(6)
Sn5 Sn3 Tb4 1_645 1_655 61.98(6)
Sn5 Sn3 Tb4 . 1_655 116.42(9)
Sn2 Sn3 Tb4 1_545 1_655 56.33(5)
Sn2 Sn3 Tb4 . 1_655 56.33(5)
Tb4 Sn3 Tb4 . 1_655 81.64(6)
Sn5 Sn3 Tb3 1_545 . 117.39(9)
Sn5 Sn3 Tb3 1_655 . 64.25(6)
Sn5 Sn3 Tb3 1_645 . 117.39(9)
Sn5 Sn3 Tb3 . . 64.25(6)
Sn2 Sn3 Tb3 1_545 . 175.87(8)
Sn2 Sn3 Tb3 . . 98.33(3)
Tb4 Sn3 Tb3 . . 126.162(17)
Tb4 Sn3 Tb3 1_655 . 126.162(17)
Sn5 Sn3 Tb3 1_545 1_545 64.25(6)
Sn5 Sn3 Tb3 1_655 1_545 117.39(9)
Sn5 Sn3 Tb3 1_645 1_545 64.25(6)
Sn5 Sn3 Tb3 . 1_545 117.39(9)
Sn2 Sn3 Tb3 1_545 1_545 98.33(3)
Sn2 Sn3 Tb3 . 1_545 175.87(8)
Tb4 Sn3 Tb3 . 1_545 126.162(17)
Tb4 Sn3 Tb3 1_655 1_545 126.162(17)
Tb3 Sn3 Tb3 . 1_545 77.53(6)
Sn7A Sn4 Sn7A . 1_565 92.3(4)
Sn7A Sn4 Sn6 . 1_565 123.38(11)
Sn7A Sn4 Sn6 1_565 1_565 61.40(12)
Sn7A Sn4 Sn6 . 1_455 61.40(12)
Sn7A Sn4 Sn6 1_565 1_455 123.38(11)
Sn6 Sn4 Sn6 1_565 1_455 174.08(12)
Sn7A Sn4 Sn6 . . 61.40(12)
Sn7A Sn4 Sn6 1_565 . 123.38(11)
Sn6 Sn4 Sn6 1_565 . 91.020(7)
Sn6 Sn4 Sn6 1_455 . 88.675(6)
Sn7A Sn4 Sn6 . 1_465 123.38(11)
Sn7A Sn4 Sn6 1_565 1_465 61.40(12)
Sn6 Sn4 Sn6 1_565 1_465 88.675(6)
Sn6 Sn4 Sn6 1_455 1_465 91.020(7)
Sn6 Sn4 Sn6 . 1_465 174.08(12)
Sn7A Sn4 Tb1 . 1_455 57.82(13)
Sn7A Sn4 Tb1 1_565 1_455 57.82(13)
Sn6 Sn4 Tb1 1_565 1_455 119.12(6)
Sn6 Sn4 Tb1 1_455 1_455 65.96(4)
Sn6 Sn4 Tb1 . 1_455 119.12(6)
Sn6 Sn4 Tb1 1_465 1_455 65.96(4)
Sn7A Sn4 Tb1 . . 57.82(13)
Sn7A Sn4 Tb1 1_565 . 57.82(13)
Sn6 Sn4 Tb1 1_565 . 65.96(4)
Sn6 Sn4 Tb1 1_455 . 119.12(6)
Sn6 Sn4 Tb1 . . 65.96(4)
Sn6 Sn4 Tb1 1_465 . 119.12(6)
Tb1 Sn4 Tb1 1_455 . 79.52(5)
Sn7A Sn4 Tb4 . 1_565 173.6(2)
Sn7A Sn4 Tb4 1_565 1_565 94.13(19)
Sn6 Sn4 Tb4 1_565 1_565 60.29(4)
Sn6 Sn4 Tb4 1_455 1_565 114.59(7)
Sn6 Sn4 Tb4 . 1_565 114.59(7)
Sn6 Sn4 Tb4 1_465 1_565 60.29(4)
Tb1 Sn4 Tb4 1_455 1_565 126.248(10)
Tb1 Sn4 Tb4 . 1_565 126.248(10)
Sn7A Sn4 Tb4 . . 94.13(19)
Sn7A Sn4 Tb4 1_565 . 173.6(2)
Sn6 Sn4 Tb4 1_565 . 114.59(7)
Sn6 Sn4 Tb4 1_455 . 60.29(4)
Sn6 Sn4 Tb4 . . 60.29(4)
Sn6 Sn4 Tb4 1_465 . 114.59(7)
Tb1 Sn4 Tb4 1_455 . 126.248(10)
Tb1 Sn4 Tb4 . . 126.248(10)
Tb4 Sn4 Tb4 1_565 . 79.44(7)
Sn3 Sn5 Sn3 1_565 1_455 178.12(18)
Sn3 Sn5 Sn3 1_565 1_465 88.809(4)
Sn3 Sn5 Sn3 1_455 1_465 91.160(4)
Sn3 Sn5 Sn3 1_565 . 91.160(4)
Sn3 Sn5 Sn3 1_455 . 88.809(4)
Sn3 Sn5 Sn3 1_465 . 178.12(18)
Sn3 Sn5 Sn2 1_565 1_455 119.25(9)
Sn3 Sn5 Sn2 1_455 1_455 62.32(7)
Sn3 Sn5 Sn2 1_465 1_455 62.32(7)
Sn3 Sn5 Sn2 . 1_455 119.25(9)
Sn3 Sn5 Sn2 1_565 . 62.32(7)
Sn3 Sn5 Sn2 1_455 . 119.25(9)
Sn3 Sn5 Sn2 1_465 . 119.25(9)
Sn3 Sn5 Sn2 . . 62.32(7)
Sn2 Sn5 Sn2 1_455 . 85.86(9)
Sn3 Sn5 Tb4 1_565 . 119.34(10)
Sn3 Sn5 Tb4 1_455 . 62.25(6)
Sn3 Sn5 Tb4 1_465 . 119.34(10)
Sn3 Sn5 Tb4 . . 62.25(6)
Sn2 Sn5 Tb4 1_455 . 57.03(4)
Sn2 Sn5 Tb4 . . 57.03(4)
Sn3 Sn5 Tb4 1_565 1_565 62.25(6)
Sn3 Sn5 Tb4 1_455 1_565 119.34(10)
Sn3 Sn5 Tb4 1_465 1_565 62.25(6)
Sn3 Sn5 Tb4 . 1_565 119.34(10)
Sn2 Sn5 Tb4 1_455 1_565 57.03(4)
Sn2 Sn5 Tb4 . 1_565 57.03(4)
Tb4 Sn5 Tb4 . 1_565 83.97(8)
Sn3 Sn5 Tb3 1_565 . 63.85(6)
Sn3 Sn5 Tb3 1_455 . 114.50(9)
Sn3 Sn5 Tb3 1_465 . 114.50(9)
Sn3 Sn5 Tb3 . . 63.85(6)
Sn2 Sn5 Tb3 1_455 . 174.75(7)
Sn2 Sn5 Tb3 . . 99.38(3)
Tb4 Sn5 Tb3 . . 126.034(19)
Tb4 Sn5 Tb3 1_565 . 126.034(19)
Sn3 Sn5 Tb3 1_565 1_455 114.50(9)
Sn3 Sn5 Tb3 1_455 1_455 63.85(6)
Sn3 Sn5 Tb3 1_465 1_455 63.85(6)
Sn3 Sn5 Tb3 . 1_455 114.50(9)
Sn2 Sn5 Tb3 1_455 1_455 99.38(3)
Sn2 Sn5 Tb3 . 1_455 174.75(7)
Tb4 Sn5 Tb3 . 1_455 126.034(19)
Tb4 Sn5 Tb3 1_565 1_455 126.034(19)
Tb3 Sn5 Tb3 . 1_455 75.37(6)
Sn4 Sn6 Sn4 1_545 1_655 174.08(12)
Sn4 Sn6 Sn4 1_545 1_645 88.675(6)
Sn4 Sn6 Sn4 1_655 1_645 91.020(7)
Sn4 Sn6 Sn4 1_545 . 91.020(7)
Sn4 Sn6 Sn4 1_655 . 88.675(6)
Sn4 Sn6 Sn4 1_645 . 174.08(12)
Sn4 Sn6 Sn7A 1_545 . 58.78(10)
Sn4 Sn6 Sn7A 1_655 . 116.32(13)
Sn4 Sn6 Sn7A 1_645 . 116.32(13)
Sn4 Sn6 Sn7A . . 58.78(10)
Sn4 Sn6 Sn7A 1_545 1_655 116.32(13)
Sn4 Sn6 Sn7A 1_655 1_655 58.78(10)
Sn4 Sn6 Sn7A 1_645 1_655 58.78(10)
Sn4 Sn6 Sn7A . 1_655 116.32(13)
Sn7A Sn6 Sn7A . 1_655 87.0(4)
Sn4 Sn6 Tb4 1_545 1_655 119.77(6)
Sn4 Sn6 Tb4 1_655 1_655 65.26(5)
Sn4 Sn6 Tb4 1_645 1_655 65.26(5)
Sn4 Sn6 Tb4 . 1_655 119.77(6)
Sn7A Sn6 Tb4 . 1_655 177.41(19)
Sn7A Sn6 Tb4 1_655 1_655 95.63(18)
Sn4 Sn6 Tb4 1_545 . 65.26(5)
Sn4 Sn6 Tb4 1_655 . 119.77(6)
Sn4 Sn6 Tb4 1_645 . 119.77(6)
Sn4 Sn6 Tb4 . . 65.26(5)
Sn7A Sn6 Tb4 . . 95.63(18)
Sn7A Sn6 Tb4 1_655 . 177.41(19)
Tb4 Sn6 Tb4 1_655 . 81.79(6)
Sn4 Sn6 Tb1 1_545 1_545 60.93(4)
Sn4 Sn6 Tb1 1_655 1_545 113.91(6)
Sn4 Sn6 Tb1 1_645 1_545 60.93(4)
Sn4 Sn6 Tb1 . 1_545 113.91(6)
Sn7A Sn6 Tb1 . 1_545 55.49(12)
Sn7A Sn6 Tb1 1_655 1_545 55.49(12)
Tb4 Sn6 Tb1 1_655 1_545 126.176(11)
Tb4 Sn6 Tb1 . 1_545 126.176(11)
Sn4 Sn6 Tb1 1_545 . 113.91(6)
Sn4 Sn6 Tb1 1_655 . 60.93(4)
Sn4 Sn6 Tb1 1_645 . 113.91(6)
Sn4 Sn6 Tb1 . . 60.93(4)
Sn7A Sn6 Tb1 . . 55.49(12)
Sn7A Sn6 Tb1 1_655 . 55.49(12)
Tb4 Sn6 Tb1 1_655 . 126.176(11)
Tb4 Sn6 Tb1 . . 126.176(11)
Tb1 Sn6 Tb1 1_545 . 77.32(5)
Sn7A Sn7 Tb1 5 . 90.0
Sn7A Sn7 Tb1 5 1_445 90.0
Tb1 Sn7 Tb1 . 1_445 180.0
Sn7A Sn7 Tb1 5 1_545 90.0
Tb1 Sn7 Tb1 . 1_545 91.176(2)
Tb1 Sn7 Tb1 1_445 1_545 88.824(2)
Sn7A Sn7 Tb1 5 1_455 90.0
Tb1 Sn7 Tb1 . 1_455 88.824(2)
Tb1 Sn7 Tb1 1_445 1_455 91.176(2)
Tb1 Sn7 Tb1 1_545 1_455 180.0
Sn7A Sn7A Sn4 5 . 133.86(19)
Sn7A Sn7A Sn4 5 1_545 133.86(19)
Sn4 Sn7A Sn4 . 1_545 92.3(4)
Sn7A Sn7A Tb1 5 1_445 81.2(3)
Sn4 Sn7A Tb1 . 1_445 128.0(3)
Sn4 Sn7A Tb1 1_545 1_445 66.23(9)
Sn7A Sn7A Tb1 5 . 81.2(3)
Sn4 Sn7A Tb1 . . 66.23(9)
Sn4 Sn7A Tb1 1_545 . 128.0(3)
Tb1 Sn7A Tb1 1_445 . 162.4(5)
Sn7A Sn7A Tb1 5 1_545 81.2(3)
Sn4 Sn7A Tb1 . 1_545 128.0(3)
Sn4 Sn7A Tb1 1_545 1_545 66.23(9)
Tb1 Sn7A Tb1 1_445 1_545 87.51(8)
Tb1 Sn7A Tb1 . 1_545 89.81(8)
Sn7A Sn7A Tb1 5 1_455 81.2(3)
Sn4 Sn7A Tb1 . 1_455 66.23(9)
Sn4 Sn7A Tb1 1_545 1_455 128.0(3)
Tb1 Sn7A Tb1 1_445 1_455 89.81(8)
Tb1 Sn7A Tb1 . 1_455 87.51(8)
Tb1 Sn7A Tb1 1_545 1_455 162.4(5)
Sn7A Sn7A Sn6 5 . 136.52(18)
Sn4 Sn7A Sn6 . . 59.8(2)
Sn4 Sn7A Sn6 1_545 . 59.8(2)
Tb1 Sn7A Sn6 1_445 . 125.9(3)
Tb1 Sn7A Sn6 . . 68.60(10)
Tb1 Sn7A Sn6 1_545 . 68.60(10)
Tb1 Sn7A Sn6 1_455 . 125.9(3)
Sn7A Sn7A Sn6 5 1_455 136.52(18)
Sn4 Sn7A Sn6 . 1_455 59.8(2)
Sn4 Sn7A Sn6 1_545 1_455 59.8(2)
Tb1 Sn7A Sn6 1_445 1_455 68.60(10)
Tb1 Sn7A Sn6 . 1_455 125.9(3)
Tb1 Sn7A Sn6 1_545 1_455 125.9(3)
Tb1 Sn7A Sn6 1_455 1_455 68.60(10)
Sn6 Sn7A Sn6 . 1_455 87.0(4)
Sn8A Sn8A Sn1 5_656 . 136.0(3)
Sn8A Sn8A Sn1 5_656 1_655 136.0(3)
Sn1 Sn8A Sn1 . 1_655 88.1(6)
Sn8A Sn8A Tb2 5_656 1_655 82.2(4)
Sn1 Sn8A Tb2 . 1_655 125.4(5)
Sn1 Sn8A Tb2 1_655 1_655 67.40(17)
Sn8A Sn8A Tb2 5_656 1_545 82.2(4)
Sn1 Sn8A Tb2 . 1_545 67.40(17)
Sn1 Sn8A Tb2 1_655 1_545 125.4(5)
Tb2 Sn8A Tb2 1_655 1_545 164.4(9)
Sn8A Sn8A Tb2 5_656 . 82.2(4)
Sn1 Sn8A Tb2 . . 67.40(17)
Sn1 Sn8A Tb2 1_655 . 125.4(5)
Tb2 Sn8A Tb2 1_655 . 87.79(11)
Tb2 Sn8A Tb2 1_545 . 90.10(12)
Sn8A Sn8A Tb2 5_656 1_645 82.2(4)
Sn1 Sn8A Tb2 . 1_645 125.4(5)
Sn1 Sn8A Tb2 1_655 1_645 67.40(17)
Tb2 Sn8A Tb2 1_655 1_645 90.10(12)
Tb2 Sn8A Tb2 1_545 1_645 87.79(11)
Tb2 Sn8A Tb2 . 1_645 164.4(9)
Sn8A Sn8A Tb3 5_656 1_545 137.2(3)
Sn1 Sn8A Tb3 . 1_545 58.1(3)
Sn1 Sn8A Tb3 1_655 1_545 58.1(3)
Tb2 Sn8A Tb3 1_655 1_545 125.5(5)
Tb2 Sn8A Tb3 1_545 1_545 67.62(18)
Tb2 Sn8A Tb3 . 1_545 125.5(5)
Tb2 Sn8A Tb3 1_645 1_545 67.62(18)
Sn8A Sn8A Tb3 5_656 . 137.2(3)
Sn1 Sn8A Tb3 . . 58.1(3)
Sn1 Sn8A Tb3 1_655 . 58.1(3)
Tb2 Sn8A Tb3 1_655 . 67.62(18)
Tb2 Sn8A Tb3 1_545 . 125.5(5)
Tb2 Sn8A Tb3 . . 67.62(18)
Tb2 Sn8A Tb3 1_645 . 125.5(5)
Tb3 Sn8A Tb3 1_545 . 85.5(6)
Sn8A Sn8 Tb2 5_656 1_655 90.000(8)
Sn8A Sn8 Tb2 5_656 1_545 90.000(8)
Tb2 Sn8 Tb2 1_655 1_545 180.0
Sn8A Sn8 Tb2 5_656 . 90.0
Tb2 Sn8 Tb2 1_655 . 88.824(2)
Tb2 Sn8 Tb2 1_545 . 91.176(2)
Sn8A Sn8 Tb2 5_656 1_645 90.0
Tb2 Sn8 Tb2 1_655 1_645 91.176(2)
Tb2 Sn8 Tb2 1_545 1_645 88.824(2)
Tb2 Sn8 Tb2 . 1_645 180.0
Sn8A Sn8 Tb3 5_656 1_545 141.854(16)
Tb2 Sn8 Tb3 1_655 1_545 116.181(9)
Tb2 Sn8 Tb3 1_545 1_545 63.819(9)
Tb2 Sn8 Tb3 . 1_545 116.181(9)
Tb2 Sn8 Tb3 1_645 1_545 63.819(9)
Sn8A Sn8 Tb3 5_656 5_666 38.146(16)
Tb2 Sn8 Tb3 1_655 5_666 63.819(10)
Tb2 Sn8 Tb3 1_545 5_666 116.181(10)
Tb2 Sn8 Tb3 . 5_666 63.819(9)
Tb2 Sn8 Tb3 1_645 5_666 116.181(9)
Tb3 Sn8 Tb3 1_545 5_666 180.00(3)
Sn8A Sn8 Tb3 5_656 . 141.854(17)
Tb2 Sn8 Tb3 1_655 . 63.819(10)
Tb2 Sn8 Tb3 1_545 . 116.181(9)
Tb2 Sn8 Tb3 . . 63.819(9)
Tb2 Sn8 Tb3 1_645 . 116.181(9)
Tb3 Sn8 Tb3 1_545 . 76.29(3)
Tb3 Sn8 Tb3 5_666 . 103.71(3)
Sn8A Sn8 Tb3 5_656 5_656 38.146(17)
Tb2 Sn8 Tb3 1_655 5_656 116.181(9)
Tb2 Sn8 Tb3 1_545 5_656 63.819(9)
Tb2 Sn8 Tb3 . 5_656 116.181(9)
Tb2 Sn8 Tb3 1_645 5_656 63.819(9)
Tb3 Sn8 Tb3 1_545 5_656 103.71(3)
Tb3 Sn8 Tb3 5_666 5_656 76.29(3)
Tb3 Sn8 Tb3 . 5_656 180.0

loop_
_geom_bond_atom_site_label_1
_geom_bond_atom_site_label_2
_geom_bond_site_symmetry_2
_geom_bond_distance
Tb1 Sn7 1_665 3.0974
Tb1 Sn7 . 3.0974
Tb1 Sn7 1_565 3.0974
Tb1 Sn7 1_655 3.0974
Tb1 Sn7A 1_665 3.134(2)
Tb1 Sn7A 5 3.134(2)
Tb1 Sn7A . 3.134(2)
Tb1 Sn7A 5_665 3.134(2)
Tb1 Sn7A 1_565 3.134(2)
Tb1 Sn7A 1_655 3.134(2)
Tb1 Sn7A 5_565 3.134(2)
Tb1 Sn7A 5_655 3.134(2)
Tb2 Sn8 1_565 3.0974
Tb2 Sn8 1_455 3.0974
Tb2 Sn8 1_465 3.0974
Tb2 Sn8 . 3.0974
Tb2 Sn8A 5_666 3.126(3)
Tb2 Sn8A 1_455 3.126(3)
Tb2 Sn8A 5_556 3.126(3)
Tb2 Sn8A 1_565 3.126(3)
Tb2 Sn8A 5_566 3.126(3)
Tb2 Sn8A 5_656 3.126(3)
Tb2 Sn8A . 3.126(3)
Tb2 Sn8A 1_465 3.126(3)
Tb3 Sn1 1_665 3.10108(16)
Tb3 Sn1 . 3.10108(16)
Tb3 Sn1 1_565 3.10108(16)
Tb3 Sn1 1_655 3.10108(16)
Tb3 Sn8A 1_565 3.259(17)
Tb3 Sn8A . 3.259(17)
Tb3 Sn3 . 3.534(2)
Tb3 Sn3 1_565 3.534(2)
Tb3 Sn5 . 3.546(3)
Tb3 Sn5 1_655 3.546(3)
Tb3 Tb2 1_655 3.5545(12)
Tb4 Sn2 . 3.10007(16)
Tb4 Sn2 1_445 3.10007(16)
Tb4 Sn2 1_455 3.10007(16)
Tb4 Sn2 1_545 3.10007(16)
Tb4 Sn5 . 3.308(3)
Tb4 Sn5 1_545 3.308(3)
Tb4 Sn6 1_455 3.3111(19)
Tb4 Sn6 . 3.3111(19)
Tb4 Sn3 . 3.316(2)
Tb4 Sn3 1_455 3.316(2)
Tb4 Sn4 1_545 3.462(3)
Tb4 Sn4 . 3.462(3)
Sn1 Tb3 1_445 3.10108(16)
Sn1 Tb3 1_455 3.10108(16)
Sn1 Tb3 1_545 3.10108(16)
Sn1 Sn8A . 3.118(17)
Sn1 Sn8A 1_455 3.118(17)
Sn1 Tb2 1_545 3.4645(17)
Sn2 Tb4 1_665 3.10007(16)
Sn2 Tb4 1_565 3.10007(16)
Sn2 Tb4 1_655 3.10007(16)
Sn2 Sn5 1_655 3.182(3)
Sn2 Sn5 . 3.182(3)
Sn2 Sn3 1_565 3.250(3)
Sn2 Sn3 . 3.250(3)
Sn3 Sn5 1_545 3.09780(10)
Sn3 Sn5 1_655 3.09782(10)
Sn3 Sn5 1_645 3.09780(10)
Sn3 Sn5 . 3.09780(10)
Sn3 Sn2 1_545 3.250(3)
Sn3 Tb4 1_655 3.316(2)
Sn3 Tb3 1_545 3.534(2)
Sn4 Sn7A . 3.068(10)
Sn4 Sn7A 1_565 3.068(10)
Sn4 Sn6 1_565 3.10153(18)
Sn4 Sn6 1_455 3.10153(18)
Sn4 Sn6 . 3.10153(18)
Sn4 Sn6 1_465 3.10153(18)
Sn4 Tb1 1_455 3.3892(18)
Sn4 Tb4 1_565 3.462(3)
Sn5 Sn3 1_565 3.09782(10)
Sn5 Sn3 1_455 3.0978(10)
Sn5 Sn3 1_465 3.0978(10)
Sn5 Sn2 1_455 3.182(3)
Sn5 Tb4 1_565 3.308(3)
Sn5 Tb3 1_455 3.546(3)
Sn6 Sn4 1_545 3.10153(18)
Sn6 Sn4 1_655 3.10153(18)
Sn6 Sn4 1_645 3.10153(18)
Sn6 Sn7A . 3.150(10)
Sn6 Sn7A 1_655 3.150(10)
Sn6 Tb4 1_655 3.3111(19)
Sn6 Tb1 1_545 3.5416(18)
Sn7 Sn7A 5 0.480(14)
Sn7 Tb1 1_445 3.0974
Sn7 Tb1 1_545 3.0974
Sn7 Tb1 1_455 3.0974
Sn7A Sn7A 5 0.96(3)
Sn7A Sn4 1_545 3.068(10)
Sn7A Tb1 1_445 3.134(2)
Sn7A Tb1 1_545 3.134(2)
Sn7A Tb1 1_455 3.134(2)
Sn7A Sn6 1_455 3.150(10)
Sn8A Sn8A 5_656 0.85(5)
Sn8A Sn1 1_655 3.118(17)
Sn8A Tb2 1_655 3.126(3)
Sn8A Tb2 1_545 3.126(3)
Sn8A Tb2 1_645 3.126(3)
Sn8A Tb3 1_545 3.259(17)
Sn8 Sn8A 5_656 0.42(2)
Sn8 Tb2 1_655 3.0974
Sn8 Tb2 1_545 3.0974
Sn8 Tb2 1_645 3.0974
Sn8 Tb3 1_545 3.5821(12)
Sn8 Tb3 5_666 3.5821(12)
Sn8 Tb3 5_656 3.5821(12)
